data_7121599
loop_
_publ_author_name
'Qiu, Yuanyou'
'Zhong, Jiaxin'
'Du, Shan'
'Gao, Shuanhu'

_publ_section_title
;
 Synthetic studies on daphniglaucins.
;
_journal_issue 44
_journal_name_full 'Chemical communications (Cambridge, England)'
_journal_page_first 5554
_journal_page_last 5557
_journal_paper_doi 10.1039/c8cc03063d
_journal_volume 54
_journal_year 2018
_chemical_formula_sum 'C22 H26 O5'
_chemical_formula_weight 370.43
_space_group_IT_number 4
_space_group_name_Hall 'P 2yb'
_space_group_name_H-M_alt 'P 1 21 1'
_symmetry_cell_setting monoclinic
_symmetry_space_group_name_Hall 'P 2yb'
_symmetry_space_group_name_H-M 'P 1 21 1'
_atom_sites_solution_hydrogens geom
_atom_sites_solution_primary direct
_atom_sites_solution_secondary difmap
_audit_creation_method SHELXL-97
_audit_update_record
;
2018-04-08 deposited with the CCDC.
2018-05-03 downloaded from the CCDC.
;
_cell_angle_alpha 90.00
_cell_angle_beta 99.1940(10)
_cell_angle_gamma 90.00
_cell_formula_units_Z 4
_cell_length_a 7.0443(3)
_cell_length_b 24.1240(10)
_cell_length_c 11.1252(4)
_cell_measurement_temperature 173(2)
_cell_volume 1866.29(13)
_computing_structure_refinement 'SHELXL-97 (Sheldrick, 2008)'
_computing_structure_solution 'SHELXS-97 (Sheldrick, 2008)'
_diffrn_ambient_temperature 173(2)
_diffrn_measured_fraction_theta_full 0.999
_diffrn_measured_fraction_theta_max 0.999
_diffrn_radiation_monochromator graphite
_diffrn_radiation_source 'fine-focus sealed tube'
_diffrn_radiation_type MoK\a
_diffrn_radiation_wavelength 0.71073
_diffrn_reflns_av_R_equivalents 0.0363
_diffrn_reflns_av_sigmaI/netI 0.0369
_diffrn_reflns_limit_h_max 8
_diffrn_reflns_limit_h_min -7
_diffrn_reflns_limit_k_max 28
_diffrn_reflns_limit_k_min -28
_diffrn_reflns_limit_l_max 13
_diffrn_reflns_limit_l_min -13
_diffrn_reflns_number 21786
_diffrn_reflns_theta_full 25.01
_diffrn_reflns_theta_max 25.01
_diffrn_reflns_theta_min 1.69
_exptl_absorpt_coefficient_mu 0.093
_exptl_absorpt_correction_T_max 0.9890
_exptl_absorpt_correction_T_min 0.9648
_exptl_absorpt_correction_type multi-scan
_exptl_absorpt_process_details sadabs
_exptl_crystal_colour colorless
_exptl_crystal_density_diffrn 1.318
_exptl_crystal_density_method 'not measured'
_exptl_crystal_description block
_exptl_crystal_F_000 792
_exptl_crystal_size_max 0.39
_exptl_crystal_size_mid 0.16
_exptl_crystal_size_min 0.12
_refine_diff_density_max 0.155
_refine_diff_density_min -0.153
_refine_diff_density_rms 0.030
_refine_ls_abs_structure_details 'Flack H D (1983), Acta Cryst. A39, 876-881'
_refine_ls_abs_structure_Flack 1.4(7)
_refine_ls_extinction_method none
_refine_ls_goodness_of_fit_ref 1.037
_refine_ls_hydrogen_treatment constr
_refine_ls_matrix_type full
_refine_ls_number_parameters 487
_refine_ls_number_reflns 6555
_refine_ls_number_restraints 1
_refine_ls_restrained_S_all 1.037
_refine_ls_R_factor_all 0.0427
_refine_ls_R_factor_gt 0.0338
_refine_ls_shift/su_max 0.000
_refine_ls_shift/su_mean 0.000
_refine_ls_structure_factor_coef Fsqd
_refine_ls_weighting_details 'calc w=1/[\s^2^(Fo^2^)+(0.0306P)^2^+0.4475P] where P=(Fo^2^+2Fc^2^)/3'
_refine_ls_weighting_scheme calc
_refine_ls_wR_factor_gt 0.0737
_refine_ls_wR_factor_ref 0.0796
_reflns_number_gt 5749
_reflns_number_total 6555
_reflns_threshold_expression >2sigma(I)
_cod_data_source_file c8cc03063d2.cif
_cod_data_source_block z
_cod_depositor_comments
;
The following automatic conversions were performed:

'_symmetry_cell_setting' value 'Monoclinic' changed to 'monoclinic'
according to
/home/data/users/saulius/crontab/automatic-downloads/rss-feeds/RSC/lib/dictionaries/cif_core.dic
dictionary named 'cif_core.dic' version 2.4.2 from 2011-04-26.

Automatic conversion script
Id: cif_fix_values 4973 2017-02-22 13:04:09Z antanas 

 Adding full bibliography for 7121599--7121601.cif.
;
_cod_original_sg_symbol_H-M P2(1)
_cod_database_code 7121599

loop_
_symmetry_equiv_pos_as_xyz
'x, y, z'
'-x, y+1/2, -z'

loop_
_atom_site_label
_atom_site_type_symbol
_atom_site_fract_x
_atom_site_fract_y
_atom_site_fract_z
_atom_site_U_iso_or_equiv
_atom_site_adp_type
_atom_site_occupancy
_atom_site_symmetry_multiplicity
_atom_site_calc_flag
_atom_site_refinement_flags
O6 O 0.8434(2) 0.26678(7) 0.65429(15) 0.0404(4) Uani 1 1 d .
O7 O 0.7381(2) 0.16058(7) 0.78150(14) 0.0442(4) Uani 1 1 d .
O8 O 0.6865(2) 0.24622(6) 0.47013(13) 0.0299(3) Uani 1 1 d .
O9 O 0.4397(2) 0.11413(6) 0.52544(13) 0.0280(3) Uani 1 1 d .
C29 C 0.1038(4) 0.45781(10) 0.4676(2) 0.0497(7) Uani 1 1 d .
H29A H 0.1731 0.4936 0.4694 0.060 Uiso 1 1 calc R
H29B H 0.0480 0.4549 0.5436 0.060 Uiso 1 1 calc R
C23 C -0.0227(4) 0.47360(9) 0.2460(2) 0.0402(6) Uani 1 1 d .
H23A H 0.1028 0.4847 0.2352 0.048 Uiso 1 1 calc R
C24 C -0.1698(4) 0.47349(10) 0.1480(2) 0.0468(7) Uani 1 1 d .
H24A H -0.1448 0.4842 0.0698 0.056 Uiso 1 1 calc R
C25 C -0.3523(4) 0.45793(11) 0.1628(3) 0.0509(7) Uani 1 1 d .
H25A H -0.4530 0.4580 0.0949 0.061 Uiso 1 1 calc R
C26 C -0.3896(4) 0.44232(11) 0.2745(3) 0.0495(7) Uani 1 1 d .
H26A H -0.5158 0.4315 0.2846 0.059 Uiso 1 1 calc R
C27 C -0.2416(4) 0.44230(10) 0.3738(2) 0.0417(6) Uani 1 1 d .
H27A H -0.2677 0.4316 0.4517 0.050 Uiso 1 1 calc R
C28 C -0.0572(3) 0.45762(9) 0.3602(2) 0.0344(5) Uani 1 1 d .
O10 O 0.2378(2) 0.41354(6) 0.46395(15) 0.0409(4) Uani 1 1 d .
C30 C 0.1712(3) 0.36203(9) 0.5034(2) 0.0309(5) Uani 1 1 d .
H30A H 0.0478 0.3519 0.4524 0.037 Uiso 1 1 calc R
H30B H 0.1499 0.3650 0.5890 0.037 Uiso 1 1 calc R
C31 C 0.3208(3) 0.31845(8) 0.4926(2) 0.0283(5) Uani 1 1 d .
H31A H 0.4361 0.3254 0.5543 0.034 Uiso 1 1 calc R
H31B H 0.3596 0.3207 0.4111 0.034 Uiso 1 1 calc R
C32 C 0.2424(3) 0.26061(8) 0.51135(19) 0.0254(4) Uani 1 1 d .
H32A H 0.1355 0.2531 0.4441 0.030 Uiso 1 1 calc R
H32B H 0.1877 0.2608 0.5880 0.030 Uiso 1 1 calc R
C33 C 0.3873(3) 0.21229(8) 0.51731(17) 0.0217(4) Uani 1 1 d .
C34 C 0.2879(3) 0.15533(8) 0.50873(18) 0.0235(4) Uani 1 1 d .
C35 C 0.1587(3) 0.14114(9) 0.3897(2) 0.0309(5) Uani 1 1 d .
H35A H 0.2349 0.1274 0.3284 0.037 Uiso 1 1 calc R
H35B H 0.0831 0.1738 0.3562 0.037 Uiso 1 1 calc R
C36 C 0.0272(4) 0.09554(10) 0.4264(2) 0.0428(6) Uani 1 1 d .
H36A H -0.0911 0.0918 0.3656 0.051 Uiso 1 1 calc R
H36B H 0.0943 0.0594 0.4358 0.051 Uiso 1 1 calc R
C37 C -0.0185(3) 0.11634(10) 0.5477(2) 0.0394(6) Uani 1 1 d .
H37A H -0.0569 0.0852 0.5967 0.047 Uiso 1 1 calc R
H37B H -0.1243 0.1438 0.5348 0.047 Uiso 1 1 calc R
C38 C 0.1682(3) 0.14327(9) 0.61204(19) 0.0287(5) Uani 1 1 d .
H38A H 0.1399 0.1784 0.6536 0.034 Uiso 1 1 calc R
C39 C 0.3008(3) 0.10559(9) 0.6996(2) 0.0369(6) Uani 1 1 d .
H39A H 0.3106 0.1188 0.7847 0.044 Uiso 1 1 calc R
H39B H 0.2537 0.0669 0.6948 0.044 Uiso 1 1 calc R
C40 C 0.4929(3) 0.11018(9) 0.65498(19) 0.0306(5) Uani 1 1 d .
H40A H 0.5723 0.0762 0.6774 0.037 Uiso 1 1 calc R
C41 C 0.6046(3) 0.16156(9) 0.69853(18) 0.0287(5) Uani 1 1 d .
C42 C 0.5398(3) 0.21641(8) 0.63406(17) 0.0231(4) Uani 1 1 d .
H42A H 0.4874 0.2409 0.6935 0.028 Uiso 1 1 calc R
C43 C 0.7071(3) 0.24565(9) 0.59343(19) 0.0267(5) Uani 1 1 d .
C44 C 0.5136(3) 0.21680(9) 0.41741(18) 0.0260(5) Uani 1 1 d .
H44A H 0.5462 0.1794 0.3901 0.031 Uiso 1 1 calc R
H44B H 0.4451 0.2374 0.3465 0.031 Uiso 1 1 calc R
O1 O 0.4040(2) 0.32011(7) -0.20383(14) 0.0370(4) Uani 1 1 d .
O2 O 0.3571(3) 0.20612(7) -0.09697(15) 0.0450(4) Uani 1 1 d .
O3 O 0.3328(2) 0.36721(6) -0.04507(13) 0.0295(3) Uani 1 1 d .
O4 O 0.17567(19) 0.25607(6) 0.15283(12) 0.0251(3) Uani 1 1 d .
C7 C -0.4249(3) 0.49506(9) -0.3304(2) 0.0351(5) Uani 1 1 d .
H7A H -0.5189 0.4690 -0.3756 0.042 Uiso 1 1 calc R
H7B H -0.4013 0.5250 -0.3870 0.042 Uiso 1 1 calc R
C1 C -0.4027(5) 0.55666(11) -0.1470(2) 0.0522(7) Uani 1 1 d .
H1A H -0.2762 0.5662 -0.1588 0.063 Uiso 1 1 calc R
C2 C -0.4783(6) 0.57958(11) -0.0510(3) 0.0667(10) Uani 1 1 d .
H2A H -0.4032 0.6047 0.0027 0.080 Uiso 1 1 calc R
C3 C -0.6620(6) 0.56631(12) -0.0328(3) 0.0650(9) Uani 1 1 d .
H3A H -0.7141 0.5823 0.0328 0.078 Uiso 1 1 calc R
C4 C -0.7684(5) 0.52987(14) -0.1101(3) 0.0586(8) Uani 1 1 d .
H4A H -0.8949 0.5204 -0.0981 0.070 Uiso 1 1 calc R
C5 C -0.6926(4) 0.50671(10) -0.2058(2) 0.0420(6) Uani 1 1 d .
H5A H -0.7678 0.4813 -0.2585 0.050 Uiso 1 1 calc R
C6 C -0.5097(3) 0.51988(9) -0.2259(2) 0.0332(5) Uani 1 1 d .
O5 O -0.2487(2) 0.46630(6) -0.29039(14) 0.0374(4) Uani 1 1 d .
C8 C -0.2825(3) 0.41741(9) -0.2259(2) 0.0353(5) Uani 1 1 d .
H8A H -0.3589 0.3909 -0.2820 0.042 Uiso 1 1 calc R
H8B H -0.3570 0.4267 -0.1604 0.042 Uiso 1 1 calc R
C9 C -0.0945(3) 0.39108(9) -0.1716(2) 0.0304(5) Uani 1 1 d .
H9A H -0.0051 0.4199 -0.1326 0.037 Uiso 1 1 calc R
H9B H -0.0351 0.3733 -0.2367 0.037 Uiso 1 1 calc R
C10 C -0.1288(3) 0.34777(9) -0.07726(19) 0.0269(5) Uani 1 1 d .
H10A H -0.2134 0.3186 -0.1193 0.032 Uiso 1 1 calc R
H10B H -0.1995 0.3658 -0.0178 0.032 Uiso 1 1 calc R
C11 C 0.0498(3) 0.31965(8) -0.00665(18) 0.0235(4) Uani 1 1 d .
C12 C -0.0009(3) 0.28333(9) 0.09756(18) 0.0241(4) Uani 1 1 d .
C13 C -0.0860(3) 0.31548(10) 0.19550(18) 0.0316(5) Uani 1 1 d .
H13A H -0.0116 0.3084 0.2773 0.038 Uiso 1 1 calc R
H13B H -0.0865 0.3558 0.1791 0.038 Uiso 1 1 calc R
C14 C -0.2911(4) 0.29338(11) 0.1867(2) 0.0428(6) Uani 1 1 d .
H14A H -0.3394 0.2976 0.2650 0.051 Uiso 1 1 calc R
H14B H -0.3795 0.3126 0.1219 0.051 Uiso 1 1 calc R
C15 C -0.2692(3) 0.23288(11) 0.1557(2) 0.0384(6) Uani 1 1 d .
H15A H -0.3955 0.2160 0.1241 0.046 Uiso 1 1 calc R
H15B H -0.2079 0.2117 0.2278 0.046 Uiso 1 1 calc R
C16 C -0.1396(3) 0.23436(9) 0.05700(19) 0.0288(5) Uani 1 1 d .
H16A H -0.2174 0.2420 -0.0246 0.035 Uiso 1 1 calc R
C17 C -0.0077(3) 0.18449(9) 0.0504(2) 0.0308(5) Uani 1 1 d .
H17A H -0.0327 0.1669 -0.0310 0.037 Uiso 1 1 calc R
H17B H -0.0243 0.1565 0.1130 0.037 Uiso 1 1 calc R
C18 C 0.1932(3) 0.21020(9) 0.07489(18) 0.0262(5) Uani 1 1 d .
H18A H 0.2897 0.1829 0.1153 0.031 Uiso 1 1 calc R
C19 C 0.2492(3) 0.23121(9) -0.04316(19) 0.0275(5) Uani 1 1 d .
C20 C 0.1562(3) 0.28568(8) -0.09293(17) 0.0221(4) Uani 1 1 d .
H20A H 0.0643 0.2775 -0.1690 0.027 Uiso 1 1 calc R
C21 C 0.3095(3) 0.32451(9) -0.12404(18) 0.0262(5) Uani 1 1 d .
C22 C 0.2042(3) 0.36240(9) 0.04413(19) 0.0275(5) Uani 1 1 d .
H22A H 0.1441 0.3987 0.0562 0.033 Uiso 1 1 calc R
H22B H 0.2757 0.3498 0.1233 0.033 Uiso 1 1 calc R

loop_
_atom_site_aniso_label
_atom_site_aniso_U_11
_atom_site_aniso_U_22
_atom_site_aniso_U_33
_atom_site_aniso_U_23
_atom_site_aniso_U_13
_atom_site_aniso_U_12
O6 0.0243(9) 0.0500(10) 0.0443(10) -0.0095(8) -0.0026(7) -0.0081(8)
O7 0.0414(10) 0.0510(10) 0.0339(9) 0.0061(8) -0.0135(8) 0.0068(8)
O8 0.0260(8) 0.0367(9) 0.0277(8) 0.0001(6) 0.0065(6) -0.0048(7)
O9 0.0319(8) 0.0241(7) 0.0274(8) -0.0001(6) 0.0033(6) 0.0067(6)
C29 0.0576(17) 0.0233(12) 0.0589(17) -0.0065(11) -0.0187(14) 0.0103(12)
C23 0.0432(15) 0.0293(12) 0.0486(15) -0.0027(11) 0.0092(12) 0.0062(11)
C24 0.0678(19) 0.0345(13) 0.0377(14) 0.0009(11) 0.0076(13) 0.0137(13)
C25 0.0539(18) 0.0395(15) 0.0510(17) -0.0079(12) -0.0167(14) 0.0127(13)
C26 0.0383(15) 0.0399(15) 0.0673(19) -0.0042(14) -0.0005(14) 0.0026(12)
C27 0.0534(16) 0.0327(13) 0.0405(14) 0.0012(11) 0.0120(12) 0.0070(12)
C28 0.0394(14) 0.0223(11) 0.0380(13) -0.0031(10) -0.0041(10) 0.0094(10)
O10 0.0398(10) 0.0202(8) 0.0575(11) 0.0048(7) -0.0081(8) 0.0018(7)
C30 0.0352(13) 0.0253(11) 0.0304(12) -0.0026(9) -0.0008(10) 0.0029(10)
C31 0.0292(12) 0.0239(11) 0.0310(12) 0.0019(9) 0.0029(9) 0.0006(9)
C32 0.0236(11) 0.0252(10) 0.0260(11) 0.0031(9) -0.0003(9) 0.0031(9)
C33 0.0209(11) 0.0228(10) 0.0206(10) -0.0002(8) 0.0012(8) 0.0004(8)
C34 0.0241(11) 0.0233(11) 0.0228(10) -0.0003(8) 0.0033(8) 0.0030(9)
C35 0.0327(13) 0.0277(11) 0.0302(12) -0.0039(9) -0.0019(10) -0.0017(10)
C36 0.0338(14) 0.0371(13) 0.0557(16) -0.0130(12) 0.0019(12) -0.0061(11)
C37 0.0308(13) 0.0318(12) 0.0577(16) 0.0003(12) 0.0133(12) -0.0026(11)
C38 0.0341(13) 0.0228(11) 0.0307(12) 0.0009(9) 0.0097(10) -0.0004(9)
C39 0.0498(15) 0.0299(12) 0.0310(12) 0.0063(10) 0.0060(11) -0.0031(11)
C40 0.0362(13) 0.0268(11) 0.0272(12) 0.0060(9) 0.0000(10) 0.0073(10)
C41 0.0280(12) 0.0362(12) 0.0216(11) -0.0002(9) 0.0031(10) 0.0064(10)
C42 0.0225(11) 0.0254(11) 0.0210(10) -0.0041(9) 0.0021(8) 0.0032(9)
C43 0.0240(11) 0.0275(11) 0.0281(11) -0.0031(9) 0.0023(9) 0.0032(9)
C44 0.0265(12) 0.0272(11) 0.0243(11) -0.0007(9) 0.0041(9) -0.0039(9)
O1 0.0378(9) 0.0391(9) 0.0384(9) -0.0003(7) 0.0188(8) -0.0022(8)
O2 0.0602(11) 0.0369(9) 0.0438(10) 0.0068(8) 0.0264(9) 0.0186(9)
O3 0.0283(8) 0.0281(8) 0.0331(8) -0.0044(7) 0.0079(7) -0.0068(7)
O4 0.0232(7) 0.0291(8) 0.0213(7) -0.0004(6) -0.0013(6) 0.0015(6)
C7 0.0340(13) 0.0338(13) 0.0351(13) 0.0109(10) -0.0013(10) 0.0031(10)
C1 0.074(2) 0.0382(14) 0.0394(15) 0.0080(12) -0.0055(14) -0.0220(14)
C2 0.127(3) 0.0309(14) 0.0352(16) 0.0028(12) -0.0089(18) -0.0155(17)
C3 0.110(3) 0.0418(17) 0.0424(17) 0.0027(14) 0.0114(18) 0.0318(19)
C4 0.0536(18) 0.072(2) 0.0499(18) -0.0021(16) 0.0076(14) 0.0238(16)
C5 0.0393(15) 0.0453(15) 0.0383(14) -0.0021(11) -0.0036(11) 0.0066(12)
C6 0.0404(14) 0.0247(11) 0.0301(12) 0.0062(10) -0.0073(10) 0.0001(10)
O5 0.0317(9) 0.0370(9) 0.0428(9) 0.0181(7) 0.0041(7) -0.0007(7)
C8 0.0322(13) 0.0338(13) 0.0393(13) 0.0129(10) 0.0039(10) -0.0014(10)
C9 0.0275(12) 0.0346(12) 0.0298(12) 0.0081(10) 0.0064(10) 0.0024(10)
C10 0.0233(11) 0.0309(11) 0.0273(11) 0.0012(9) 0.0063(9) 0.0017(9)
C11 0.0207(10) 0.0258(11) 0.0236(10) -0.0015(9) 0.0025(8) -0.0004(9)
C12 0.0186(11) 0.0302(11) 0.0222(11) 0.0017(9) -0.0009(8) 0.0022(9)
C13 0.0365(13) 0.0421(13) 0.0165(10) 0.0027(9) 0.0048(9) 0.0089(11)
C14 0.0371(14) 0.0547(16) 0.0411(14) 0.0201(12) 0.0196(12) 0.0141(12)
C15 0.0269(12) 0.0502(14) 0.0392(14) 0.0142(11) 0.0089(10) -0.0001(11)
C16 0.0246(11) 0.0353(12) 0.0250(11) 0.0080(9) -0.0003(9) -0.0038(10)
C17 0.0335(13) 0.0299(11) 0.0279(12) -0.0005(9) 0.0016(10) -0.0064(10)
C18 0.0256(12) 0.0260(11) 0.0264(11) 0.0000(9) 0.0026(9) 0.0020(9)
C19 0.0270(12) 0.0271(11) 0.0281(11) -0.0063(9) 0.0036(9) 0.0002(9)
C20 0.0206(11) 0.0272(10) 0.0171(10) -0.0017(8) -0.0016(8) -0.0011(9)
C21 0.0247(11) 0.0278(11) 0.0254(11) 0.0025(9) 0.0018(9) 0.0011(9)
C22 0.0271(12) 0.0285(11) 0.0270(11) -0.0028(9) 0.0048(9) 0.0005(9)

loop_
_atom_type_symbol
_atom_type_description
_atom_type_scat_dispersion_real
_atom_type_scat_dispersion_imag
_atom_type_scat_source
C C 0.0033 0.0016 'International Tables Vol C Tables 4.2.6.8 and 6.1.1.4'
H H 0.0000 0.0000 'International Tables Vol C Tables 4.2.6.8 and 6.1.1.4'
O O 0.0106 0.0060 'International Tables Vol C Tables 4.2.6.8 and 6.1.1.4'

loop_
_geom_angle_atom_site_label_1
_geom_angle_atom_site_label_2
_geom_angle_atom_site_label_3
_geom_angle
C43 O8 C44 110.55(15)
C40 O9 C34 104.11(15)
O10 C29 C28 113.02(19)
O10 C29 H29A 109.0
C28 C29 H29A 109.0
O10 C29 H29B 109.0
C28 C29 H29B 109.0
H29A C29 H29B 107.8
C24 C23 C28 120.3(2)
C24 C23 H23A 119.8
C28 C23 H23A 119.8
C25 C24 C23 120.3(3)
C25 C24 H24A 119.9
C23 C24 H24A 119.9
C26 C25 C24 120.3(2)
C26 C25 H25A 119.8
C24 C25 H25A 119.8
C25 C26 C27 119.6(3)
C25 C26 H26A 120.2
C27 C26 H26A 120.2
C28 C27 C26 120.7(2)
C28 C27 H27A 119.6
C26 C27 H27A 119.6
C27 C28 C23 118.7(2)
C27 C28 C29 121.0(2)
C23 C28 C29 120.3(2)
C30 O10 C29 113.06(19)
O10 C30 C31 108.37(17)
O10 C30 H30A 110.0
C31 C30 H30A 110.0
O10 C30 H30B 110.0
C31 C30 H30B 110.0
H30A C30 H30B 108.4
C30 C31 C32 110.70(17)
C30 C31 H31A 109.5
C32 C31 H31A 109.5
C30 C31 H31B 109.5
C32 C31 H31B 109.5
H31A C31 H31B 108.1
C31 C32 C33 116.39(17)
C31 C32 H32A 108.2
C33 C32 H32A 108.2
C31 C32 H32B 108.2
C33 C32 H32B 108.2
H32A C32 H32B 107.3
C44 C33 C34 109.23(16)
C44 C33 C32 111.78(16)
C34 C33 C32 112.35(16)
C44 C33 C42 101.42(15)
C34 C33 C42 110.91(16)
C32 C33 C42 110.63(16)
O9 C34 C35 106.49(16)
O9 C34 C33 106.56(15)
C35 C34 C33 117.27(16)
O9 C34 C38 104.63(15)
C35 C34 C38 106.34(17)
C33 C34 C38 114.57(16)
C34 C35 C36 103.42(18)
C34 C35 H35A 111.1
C36 C35 H35A 111.1
C34 C35 H35B 111.1
C36 C35 H35B 111.1
H35A C35 H35B 109.0
C37 C36 C35 102.83(19)
C37 C36 H36A 111.2
C35 C36 H36A 111.2
C37 C36 H36B 111.2
C35 C36 H36B 111.2
H36A C36 H36B 109.1
C36 C37 C38 105.40(18)
C36 C37 H37A 110.7
C38 C37 H37A 110.7
C36 C37 H37B 110.7
C38 C37 H37B 110.7
H37A C37 H37B 108.8
C39 C38 C37 115.70(18)
C39 C38 C34 103.46(17)
C37 C38 C34 105.03(17)
C39 C38 H38A 110.7
C37 C38 H38A 110.7
C34 C38 H38A 110.7
C40 C39 C38 103.46(17)
C40 C39 H39A 111.1
C38 C39 H39A 111.1
C40 C39 H39B 111.1
C38 C39 H39B 111.1
H39A C39 H39B 109.0
O9 C40 C41 107.94(17)
O9 C40 C39 103.31(17)
C41 C40 C39 113.69(18)
O9 C40 H40A 110.5
C41 C40 H40A 110.5
C39 C40 H40A 110.5
O7 C41 C40 122.2(2)
O7 C41 C42 120.6(2)
C40 C41 C42 117.18(17)
C43 C42 C41 110.81(17)
C43 C42 C33 104.45(16)
C41 C42 C33 116.70(16)
C43 C42 H42A 108.2
C41 C42 H42A 108.2
C33 C42 H42A 108.2
O6 C43 O8 120.94(19)
O6 C43 C42 128.77(19)
O8 C43 C42 110.28(17)
O8 C44 C33 106.77(15)
O8 C44 H44A 110.4
C33 C44 H44A 110.4
O8 C44 H44B 110.4
C33 C44 H44B 110.4
H44A C44 H44B 108.6
C21 O3 C22 111.14(15)
C18 O4 C12 104.23(14)
O5 C7 C6 112.51(18)
O5 C7 H7A 109.1
C6 C7 H7A 109.1
O5 C7 H7B 109.1
C6 C7 H7B 109.1
H7A C7 H7B 107.8
C2 C1 C6 120.5(3)
C2 C1 H1A 119.7
C6 C1 H1A 119.7
C3 C2 C1 120.5(3)
C3 C2 H2A 119.8
C1 C2 H2A 119.8
C4 C3 C2 119.3(3)
C4 C3 H3A 120.3
C2 C3 H3A 120.3
C3 C4 C5 120.2(3)
C3 C4 H4A 119.9
C5 C4 H4A 119.9
C6 C5 C4 121.2(3)
C6 C5 H5A 119.4
C4 C5 H5A 119.4
C5 C6 C1 118.2(2)
C5 C6 C7 121.8(2)
C1 C6 C7 119.9(2)
C8 O5 C7 110.68(16)
O5 C8 C9 110.20(18)
O5 C8 H8A 109.6
C9 C8 H8A 109.6
O5 C8 H8B 109.6
C9 C8 H8B 109.6
H8A C8 H8B 108.1
C8 C9 C10 109.82(18)
C8 C9 H9A 109.7
C10 C9 H9A 109.7
C8 C9 H9B 109.7
C10 C9 H9B 109.7
H9A C9 H9B 108.2
C9 C10 C11 116.66(17)
C9 C10 H10A 108.1
C11 C10 H10A 108.1
C9 C10 H10B 108.1
C11 C10 H10B 108.1
H10A C10 H10B 107.3
C10 C11 C22 111.47(17)
C10 C11 C12 111.59(16)
C22 C11 C12 109.89(16)
C10 C11 C20 110.90(16)
C22 C11 C20 101.48(15)
C12 C11 C20 111.11(16)
O4 C12 C13 109.46(16)
O4 C12 C11 106.86(15)
C13 C12 C11 114.26(17)
O4 C12 C16 103.58(15)
C13 C12 C16 106.95(17)
C11 C12 C16 115.13(16)
C14 C13 C12 104.50(19)
C14 C13 H13A 110.9
C12 C13 H13A 110.9
C14 C13 H13B 110.9
C12 C13 H13B 110.9
H13A C13 H13B 108.9
C15 C14 C13 102.81(18)
C15 C14 H14A 111.2
C13 C14 H14A 111.2
C15 C14 H14B 111.2
C13 C14 H14B 111.2
H14A C14 H14B 109.1
C14 C15 C16 103.53(18)
C14 C15 H15A 111.1
C16 C15 H15A 111.1
C14 C15 H15B 111.1
C16 C15 H15B 111.1
H15A C15 H15B 109.0
C17 C16 C15 116.81(18)
C17 C16 C12 104.69(16)
C15 C16 C12 103.19(18)
C17 C16 H16A 110.6
C15 C16 H16A 110.6
C12 C16 H16A 110.6
C16 C17 C18 102.97(17)
C16 C17 H17A 111.2
C18 C17 H17A 111.2
C16 C17 H17B 111.2
C18 C17 H17B 111.2
H17A C17 H17B 109.1
O4 C18 C19 109.12(16)
O4 C18 C17 104.83(16)
C19 C18 C17 110.02(17)
O4 C18 H18A 110.9
C19 C18 H18A 110.9
C17 C18 H18A 110.9
O2 C19 C18 122.3(2)
O2 C19 C20 121.29(19)
C18 C19 C20 116.36(18)
C21 C20 C19 109.54(16)
C21 C20 C11 104.42(16)
C19 C20 C11 116.91(16)
C21 C20 H20A 108.6
C19 C20 H20A 108.6
C11 C20 H20A 108.6
O1 C21 O3 121.84(19)
O1 C21 C20 128.15(19)
O3 C21 C20 109.99(17)
O3 C22 C11 106.51(15)
O3 C22 H22A 110.4
C11 C22 H22A 110.4
O3 C22 H22B 110.4
C11 C22 H22B 110.4
H22A C22 H22B 108.6

loop_
_geom_bond_atom_site_label_1
_geom_bond_atom_site_label_2
_geom_bond_distance
O6 C43 1.197(2)
O7 C41 1.208(2)
O8 C43 1.356(2)
O8 C44 1.450(2)
O9 C40 1.433(2)
O9 C34 1.450(2)
C29 O10 1.430(3)
C29 C28 1.510(3)
C29 H29A 0.9900
C29 H29B 0.9900
C23 C24 1.379(3)
C23 C28 1.386(3)
C23 H23A 0.9500
C24 C25 1.374(4)
C24 H24A 0.9500
C25 C26 1.363(4)
C25 H25A 0.9500
C26 C27 1.392(4)
C26 H26A 0.9500
C27 C28 1.382(3)
C27 H27A 0.9500
O10 C30 1.422(3)
C30 C31 1.507(3)
C30 H30A 0.9900
C30 H30B 0.9900
C31 C32 1.527(3)
C31 H31A 0.9900
C31 H31B 0.9900
C32 C33 1.544(3)
C32 H32A 0.9900
C32 H32B 0.9900
C33 C44 1.534(3)
C33 C34 1.538(3)
C33 C42 1.551(3)
C34 C35 1.521(3)
C34 C38 1.558(3)
C35 C36 1.535(3)
C35 H35A 0.9900
C35 H35B 0.9900
C36 C37 1.522(3)
C36 H36A 0.9900
C36 H36B 0.9900
C37 C38 1.537(3)
C37 H37A 0.9900
C37 H37B 0.9900
C38 C39 1.535(3)
C38 H38A 1.0000
C39 C40 1.519(3)
C39 H39A 0.9900
C39 H39B 0.9900
C40 C41 1.506(3)
C40 H40A 1.0000
C41 C42 1.539(3)
C42 C43 1.503(3)
C42 H42A 1.0000
C44 H44A 0.9900
C44 H44B 0.9900
O1 C21 1.196(2)
O2 C19 1.203(2)
O3 C21 1.347(2)
O3 C22 1.451(2)
O4 C18 1.423(2)
O4 C12 1.454(2)
C7 O5 1.430(3)
C7 C6 1.513(3)
C7 H7A 0.9900
C7 H7B 0.9900
C1 C2 1.382(4)
C1 C6 1.384(3)
C1 H1A 0.9500
C2 C3 1.379(5)
C2 H2A 0.9500
C3 C4 1.367(4)
C3 H3A 0.9500
C4 C5 1.382(4)
C4 H4A 0.9500
C5 C6 1.380(3)
C5 H5A 0.9500
O5 C8 1.420(3)
C8 C9 1.505(3)
C8 H8A 0.9900
C8 H8B 0.9900
C9 C10 1.528(3)
C9 H9A 0.9900
C9 H9B 0.9900
C10 C11 1.531(3)
C10 H10A 0.9900
C10 H10B 0.9900
C11 C22 1.540(3)
C11 C12 1.540(3)
C11 C20 1.544(3)
C12 C13 1.535(3)
C12 C16 1.553(3)
C13 C14 1.528(3)
C13 H13A 0.9900
C13 H13B 0.9900
C14 C15 1.513(4)
C14 H14A 0.9900
C14 H14B 0.9900
C15 C16 1.536(3)
C15 H15A 0.9900
C15 H15B 0.9900
C16 C17 1.529(3)
C16 H16A 1.0000
C17 C18 1.529(3)
C17 H17A 0.9900
C17 H17B 0.9900
C18 C19 1.517(3)
C18 H18A 1.0000
C19 C20 1.532(3)
C20 C21 1.511(3)
C20 H20A 1.0000
C22 H22A 0.9900
C22 H22B 0.9900

loop_
_geom_torsion_atom_site_label_1
_geom_torsion_atom_site_label_2
_geom_torsion_atom_site_label_3
_geom_torsion_atom_site_label_4
_geom_torsion
C28 C23 C24 C25 0.5(4)
C23 C24 C25 C26 -0.2(4)
C24 C25 C26 C27 0.1(4)
C25 C26 C27 C28 -0.4(4)
C26 C27 C28 C23 0.7(3)
C26 C27 C28 C29 179.8(2)
C24 C23 C28 C27 -0.8(3)
C24 C23 C28 C29 -179.9(2)
O10 C29 C28 C27 107.6(3)
O10 C29 C28 C23 -73.3(3)
C28 C29 O10 C30 -79.5(3)
C29 O10 C30 C31 178.51(18)
O10 C30 C31 C32 -169.65(17)
C30 C31 C32 C33 -173.29(17)
C31 C32 C33 C44 -44.5(2)
C31 C32 C33 C34 -167.75(17)
C31 C32 C33 C42 67.7(2)
C40 O9 C34 C35 -151.25(17)
C40 O9 C34 C33 82.84(18)
C40 O9 C34 C38 -38.89(19)
C44 C33 C34 O9 59.94(19)
C32 C33 C34 O9 -175.42(16)
C42 C33 C34 O9 -51.02(19)
C44 C33 C34 C35 -59.2(2)
C32 C33 C34 C35 65.5(2)
C42 C33 C34 C35 -170.13(17)
C44 C33 C34 C38 175.13(16)
C32 C33 C34 C38 -60.2(2)
C42 C33 C34 C38 64.2(2)
O9 C34 C35 C36 82.2(2)
C33 C34 C35 C36 -158.69(18)
C38 C34 C35 C36 -29.0(2)
C34 C35 C36 C37 41.0(2)
C35 C36 C37 C38 -37.5(2)
C36 C37 C38 C39 -93.9(2)
C36 C37 C38 C34 19.5(2)
O9 C34 C38 C39 15.4(2)
C35 C34 C38 C39 127.84(18)
C33 C34 C38 C39 -100.94(19)
O9 C34 C38 C37 -106.36(18)
C35 C34 C38 C37 6.1(2)
C33 C34 C38 C37 137.33(18)
C37 C38 C39 C40 126.3(2)
C34 C38 C39 C40 12.0(2)
C34 O9 C40 C41 -73.55(19)
C34 O9 C40 C39 47.14(19)
C38 C39 C40 O9 -35.9(2)
C38 C39 C40 C41 80.8(2)
O9 C40 C41 O7 -144.1(2)
C39 C40 C41 O7 101.9(2)
O9 C40 C41 C42 36.9(2)
C39 C40 C41 C42 -77.1(2)
O7 C41 C42 C43 52.1(3)
C40 C41 C42 C43 -128.83(19)
O7 C41 C42 C33 171.46(19)
C40 C41 C42 C33 -9.5(3)
C44 C33 C42 C43 23.06(19)
C34 C33 C42 C43 138.97(17)
C32 C33 C42 C43 -95.66(18)
C44 C33 C42 C41 -99.64(19)
C34 C33 C42 C41 16.3(2)
C32 C33 C42 C41 141.64(17)
C44 O8 C43 O6 178.42(19)
C44 O8 C43 C42 -2.0(2)
C41 C42 C43 O6 -68.1(3)
C33 C42 C43 O6 165.4(2)
C41 C42 C43 O8 112.29(18)
C33 C42 C43 O8 -14.2(2)
C43 O8 C44 C33 17.7(2)
C34 C33 C44 O8 -141.94(16)
C32 C33 C44 O8 93.09(19)
C42 C33 C44 O8 -24.8(2)
C6 C1 C2 C3 -0.3(4)
C1 C2 C3 C4 0.5(4)
C2 C3 C4 C5 -0.2(4)
C3 C4 C5 C6 -0.4(4)
C4 C5 C6 C1 0.6(4)
C4 C5 C6 C7 -179.8(2)
C2 C1 C6 C5 -0.3(4)
C2 C1 C6 C7 -179.9(2)
O5 C7 C6 C5 -122.6(2)
O5 C7 C6 C1 57.1(3)
C6 C7 O5 C8 68.7(2)
C7 O5 C8 C9 -173.34(19)
O5 C8 C9 C10 165.77(18)
C8 C9 C10 C11 -175.97(19)
C9 C10 C11 C22 48.6(2)
C9 C10 C11 C12 171.86(18)
C9 C10 C11 C20 -63.7(2)
C18 O4 C12 C13 154.51(17)
C18 O4 C12 C11 -81.27(17)
C18 O4 C12 C16 40.72(18)
C10 C11 C12 O4 176.38(16)
C22 C11 C12 O4 -59.4(2)
C20 C11 C12 O4 52.1(2)
C10 C11 C12 C13 -62.4(2)
C22 C11 C12 C13 61.8(2)
C20 C11 C12 C13 173.28(17)
C10 C11 C12 C16 62.0(2)
C22 C11 C12 C16 -173.85(17)
C20 C11 C12 C16 -62.3(2)
O4 C12 C13 C14 -124.88(18)
C11 C12 C13 C14 115.34(19)
C16 C12 C13 C14 -13.3(2)
C12 C13 C14 C15 35.4(2)
C13 C14 C15 C16 -44.4(2)
C14 C15 C16 C17 149.68(19)
C14 C15 C16 C12 35.5(2)
O4 C12 C16 C17 -20.53(19)
C13 C12 C16 C17 -136.11(17)
C11 C12 C16 C17 95.76(19)
O4 C12 C16 C15 102.18(17)
C13 C12 C16 C15 -13.4(2)
C11 C12 C16 C15 -141.53(17)
C15 C16 C17 C18 -118.9(2)
C12 C16 C17 C18 -5.5(2)
C12 O4 C18 C19 72.56(19)
C12 O4 C18 C17 -45.25(18)
C16 C17 C18 O4 30.58(19)
C16 C17 C18 C19 -86.6(2)
O4 C18 C19 O2 143.5(2)
C17 C18 C19 O2 -102.0(2)
O4 C18 C19 C20 -38.1(2)
C17 C18 C19 C20 76.3(2)
O2 C19 C20 C21 -50.9(3)
C18 C19 C20 C21 130.72(19)
O2 C19 C20 C11 -169.4(2)
C18 C19 C20 C11 12.3(2)
C10 C11 C20 C21 94.93(18)
C22 C11 C20 C21 -23.58(18)
C12 C11 C20 C21 -140.36(16)
C10 C11 C20 C19 -143.89(17)
C22 C11 C20 C19 97.60(19)
C12 C11 C20 C19 -19.2(2)
C22 O3 C21 O1 -178.81(19)
C22 O3 C21 C20 0.0(2)
C19 C20 C21 O1 68.5(3)
C11 C20 C21 O1 -165.5(2)
C19 C20 C21 O3 -110.17(18)
C11 C20 C21 O3 15.8(2)
C21 O3 C22 C11 -16.0(2)
C10 C11 C22 O3 -93.92(19)
C12 C11 C22 O3 141.84(16)
C20 C11 C22 O3 24.18(19)
